data_7012708
loop_
_publ_author_name
'P\'erez, Julio'
'Morales, Dolores'
'Riera, V\'ictor'
'Rodr\'iguez, Amor'
'Garc\'ia-Granda, Santiago'

_publ_section_title
;
 Reactivity of the labile complex [MoCl(\h3-allyl)(CO)2(NCMe)2] with
 diphosphanes
;
_journal_issue 8
_journal_name_full 'Dalton Transactions'
_journal_page_first 1641
_journal_paper_doi 10.1039/b300350g
_journal_year 2003
_chemical_formula_moiety 'C12 H22 Mo N O2 P2, C10 H10 Cl3 Mo2 O4'
_chemical_formula_sum 'C22 H32 Cl3 Mo3 N O6 P2'
_chemical_formula_weight 862.60
_space_group_IT_number 14
_symmetry_cell_setting monoclinic
_symmetry_space_group_name_Hall '-P 2ybc'
_symmetry_space_group_name_H-M 'P 1 21/c 1'
_atom_sites_solution_hydrogens geom
_atom_sites_solution_primary direct
_atom_sites_solution_secondary difmap
_audit_creation_method SHELXL-97
_cell_angle_alpha 90.00
_cell_angle_beta 93.951(2)
_cell_angle_gamma 90.00
_cell_formula_units_Z 4
_cell_length_a 9.6225(4)
_cell_length_b 16.2346(7)
_cell_length_c 21.4232(7)
_cell_measurement_temperature 293(2)
_cell_volume 3338.7(2)
_computing_cell_refinement 'HKL Scalepack (Otwinowski & Minor 1997)'
_computing_data_collection 'Collet (Nonius BV, 1997-2000)'
_computing_data_reduction 'HKL Denzo and Scalepack (Otwinowski & Minor 1997)'
_computing_molecular_graphics 'PLATON (Spek, 2000)'
_computing_publication_material 'SHELXL-97 (Sheldrick, 1997)'
_computing_structure_refinement 'SHELXL-97 (Sheldrick, 1997)'
_computing_structure_solution 'DIRDIF-96 (Beurskens, 1996)'
_diffrn_ambient_temperature 293(2)
_diffrn_detector_area_resol_mean 9
_diffrn_measured_fraction_theta_full 0.895
_diffrn_measured_fraction_theta_max 0.895
_diffrn_measurement_device '95mm CCD camera on \k-goniostat'
_diffrn_measurement_device_type KappaCCD
_diffrn_measurement_method CCD
_diffrn_orient_matrix_type X=UH
_diffrn_orient_matrix_UB_11 0.01
_diffrn_orient_matrix_UB_12 0
_diffrn_orient_matrix_UB_13 0
_diffrn_orient_matrix_UB_21 0
_diffrn_orient_matrix_UB_22 0.01
_diffrn_orient_matrix_UB_23 0
_diffrn_orient_matrix_UB_31 0
_diffrn_orient_matrix_UB_32 0
_diffrn_orient_matrix_UB_33 0.01
_diffrn_radiation_monochromator 'horizontally mounted graphite crystal'
_diffrn_radiation_source 'fine-focus sealed tube'
_diffrn_radiation_type CuK\a
_diffrn_radiation_wavelength 1.54184
_diffrn_reflns_av_R_equivalents 0.0000
_diffrn_reflns_av_sigmaI/netI 0.0680
_diffrn_reflns_av_unetI/netI 0.0339
_diffrn_reflns_limit_h_max 10
_diffrn_reflns_limit_h_min -10
_diffrn_reflns_limit_k_max 17
_diffrn_reflns_limit_k_min 0
_diffrn_reflns_limit_l_max 25
_diffrn_reflns_limit_l_min 0
_diffrn_reflns_number 5465
_diffrn_reflns_theta_full 68.18
_diffrn_reflns_theta_max 68.18
_diffrn_reflns_theta_min 3.42
_exptl_absorpt_coefficient_mu 12.493
_exptl_absorpt_correction_T_max 0.410
_exptl_absorpt_correction_T_min 0.128
_exptl_absorpt_correction_type empirical
_exptl_absorpt_process_details 'XABS (Parkin, Moezzi & Hope, 1995)'
_exptl_crystal_colour yellow
_exptl_crystal_density_diffrn 1.716
_exptl_crystal_density_method 'not measured'
_exptl_crystal_description prism
_exptl_crystal_F_000 1704
_exptl_crystal_size_max 0.23
_exptl_crystal_size_mid 0.17
_exptl_crystal_size_min 0.07
_refine_diff_density_max 1.472
_refine_diff_density_min -0.784
_refine_diff_density_rms 0.193
_refine_ls_extinction_method none
_refine_ls_goodness_of_fit_ref 0.924
_refine_ls_hydrogen_treatment mixed
_refine_ls_matrix_type full
_refine_ls_number_parameters 319
_refine_ls_number_reflns 5465
_refine_ls_number_restraints 6
_refine_ls_restrained_S_all 0.931
_refine_ls_R_factor_all 0.0873
_refine_ls_R_factor_gt 0.0675
_refine_ls_shift/su_max 0.001
_refine_ls_shift/su_mean 0.000
_refine_ls_structure_factor_coef Fsqd
_refine_ls_weighting_details 'calc w=1/[\s^2^(Fo^2^)+(0.1210P)^2^+0.0000P] where P=(Fo^2^+2Fc^2^)/3'
_refine_ls_weighting_scheme calc
_refine_ls_wR_factor_gt 0.1745
_refine_ls_wR_factor_ref 0.1844
_reflns_number_gt 3526
_reflns_number_total 5465
_reflns_threshold_expression >2sigma(I)
_cod_data_source_file b300350g.txt
_cod_data_source_block 4
_cod_original_sg_symbol_H-M P21/c
_cod_database_code 7012708

loop_
_symmetry_equiv_pos_as_xyz
'x, y, z'
'-x, y+1/2, -z+1/2'
'-x, -y, -z'
'x, -y-1/2, z-1/2'

loop_
_atom_site_label
_atom_site_type_symbol
_atom_site_fract_x
_atom_site_fract_y
_atom_site_fract_z
_atom_site_U_iso_or_equiv
_atom_site_adp_type
_atom_site_occupancy
_atom_site_symmetry_multiplicity
_atom_site_calc_flag
_atom_site_refinement_flags
_atom_site_disorder_assembly
_atom_site_disorder_group
Mo2 Mo 0.07006(8) 0.62340(5) 0.87795(3) 0.0740(3) Uani 1 1 d . . .
C21 C 0.1918(11) 0.5568(6) 0.9327(4) 0.085(3) Uani 1 1 d . . .
O21 O 0.2716(8) 0.5180(5) 0.9627(3) 0.110(2) Uani 1 1 d . . .
C22 C 0.2043(11) 0.5885(6) 0.8189(4) 0.097(3) Uani 1 1 d . . .
O22 O 0.2888(9) 0.5678(5) 0.7876(4) 0.132(3) Uani 1 1 d . . .
C18 C -0.1098(13) 0.5447(7) 0.8544(6) 0.109(3) Uani 1 1 d . . .
H18 H -0.1962 0.5704 0.8534 0.131 Uiso 1 1 calc R . .
C19 C -0.0484(11) 0.5085(7) 0.9088(6) 0.106(3) Uani 1 1 d . . .
H19A H -0.0034 0.4556 0.9043 0.127 Uiso 1 1 calc R . .
H19B H -0.0983 0.5134 0.9465 0.127 Uiso 1 1 calc R . .
C20 C -0.0322(11) 0.5396(7) 0.8014(5) 0.108(3) Uani 1 1 d . . .
H20A H -0.0710 0.5662 0.7636 0.129 Uiso 1 1 calc R . .
H20B H 0.0135 0.4876 0.7942 0.129 Uiso 1 1 calc R . .
Cl1 Cl 0.2174(2) 0.74825(14) 0.90580(11) 0.0810(6) Uani 1 1 d . . .
Cl2 Cl -0.0713(2) 0.69458(14) 0.96148(10) 0.0806(6) Uani 1 1 d . . .
Cl3 Cl -0.0600(3) 0.73703(17) 0.81297(10) 0.0976(8) Uani 1 1 d . . .
Mo3 Mo -0.01084(8) 0.82943(5) 0.90987(3) 0.0756(3) Uani 1 1 d . . .
C23 C -0.1952(16) 0.8686(9) 0.9220(10) 0.171(8) Uani 1 1 d . . .
O23 O -0.2874(15) 0.8904(8) 0.9420(6) 0.198(5) Uani 1 1 d . . .
C24 C 0.0341(13) 0.8820(6) 0.9892(5) 0.104(3) Uani 1 1 d . . .
O24 O 0.0554(11) 0.9129(5) 1.0372(4) 0.147(4) Uani 1 1 d . . .
C25 C -0.0827(16) 0.9309(8) 0.8424(6) 0.214(11) Uani 1 1 d D . .
H25A H -0.1328 0.9142 0.8036 0.257 Uiso 1 1 calc R . .
H25B H -0.1175 0.9810 0.8604 0.257 Uiso 1 1 calc R . .
C26 C 0.0669(16) 0.9185(10) 0.8474(6) 0.159(7) Uani 1 1 d D . .
H26 H 0.1120 0.8967 0.8141 0.191 Uiso 1 1 calc R . .
C27 C 0.1402(13) 0.9395(10) 0.9020(8) 0.178(7) Uani 1 1 d D . .
H27A H 0.1155 0.9908 0.9216 0.214 Uiso 1 1 calc R . .
H27B H 0.2392 0.9274 0.9053 0.214 Uiso 1 1 calc R . .
Mo1 Mo 0.57499(8) 0.76813(6) 0.64482(3) 0.0853(3) Uani 1 1 d . . .
C2 C 0.5805(12) 0.7392(11) 0.7318(5) 0.151(6) Uani 1 1 d . . .
O2 O 0.5775(10) 0.7193(11) 0.7841(4) 0.235(8) Uani 1 1 d . . .
C4 C 0.818(2) 0.7613(10) 0.6584(9) 0.230(10) Uiso 1 1 d D . .
H4 H 0.8828 0.7530 0.6922 0.276 Uiso 1 1 calc R . .
C3 C 0.7771(14) 0.6929(9) 0.6247(8) 0.168(7) Uani 1 1 d D . .
H3A H 0.7893 0.6404 0.6459 0.201 Uiso 1 1 calc R . .
H3B H 0.8014 0.6914 0.5815 0.201 Uiso 1 1 calc R . .
C5 C 0.7738(12) 0.8418(9) 0.6475(7) 0.158(6) Uani 1 1 d D . .
H5A H 0.7970 0.8657 0.6080 0.190 Uiso 1 1 calc R . .
H5B H 0.7889 0.8796 0.6824 0.190 Uiso 1 1 calc R . .
P1 P 0.3193(3) 0.76664(17) 0.64643(10) 0.0811(7) Uani 1 1 d . . .
C10 C 0.2323(12) 0.8053(8) 0.7125(5) 0.123(4) Uani 1 1 d . . .
H10A H 0.2409 0.8642 0.7143 0.185 Uiso 1 1 calc R . .
H10B H 0.2742 0.7818 0.7504 0.185 Uiso 1 1 calc R . .
H10C H 0.1355 0.7905 0.7080 0.185 Uiso 1 1 calc R . .
C14 C 0.2111(12) 0.8017(7) 0.5792(5) 0.107(3) Uani 1 1 d . . .
H14A H 0.2176 0.8605 0.5760 0.160 Uiso 1 1 calc R . .
H14B H 0.1160 0.7864 0.5841 0.160 Uiso 1 1 calc R . .
H14C H 0.2421 0.7768 0.5420 0.160 Uiso 1 1 calc R . .
C7 C 0.3020(10) 0.6563(6) 0.6473(5) 0.094(3) Uani 1 1 d . . .
H7A H 0.2893 0.6352 0.6889 0.113 Uiso 1 1 calc R . .
H7B H 0.2271 0.6371 0.6183 0.113 Uiso 1 1 calc R . .
P2 P 0.4707(3) 0.63200(17) 0.62145(13) 0.0940(8) Uani 1 1 d . . .
C8 C 0.5288(13) 0.5402(8) 0.6631(8) 0.160(6) Uani 1 1 d . . .
H8A H 0.6197 0.5253 0.6510 0.240 Uiso 1 1 calc R . .
H8B H 0.4647 0.4961 0.6530 0.240 Uiso 1 1 calc R . .
H8C H 0.5328 0.5506 0.7073 0.240 Uiso 1 1 calc R . .
C9 C 0.4377(13) 0.5997(7) 0.5386(5) 0.127(4) Uani 1 1 d . . .
H9A H 0.5245 0.5863 0.5214 0.190 Uiso 1 1 calc R . .
H9B H 0.3936 0.6440 0.5149 0.190 Uiso 1 1 calc R . .
H9C H 0.3780 0.5523 0.5365 0.190 Uiso 1 1 calc R . .
N1 N 0.5626(8) 0.8010(5) 0.5438(4) 0.089(2) Uani 1 1 d . . .
C11 C 0.5586(10) 0.8212(7) 0.4932(5) 0.094(3) Uani 1 1 d . . .
C12 C 0.5566(11) 0.8493(10) 0.4280(5) 0.135(5) Uani 1 1 d . . .
H12A H 0.5480 0.8026 0.4005 0.202 Uiso 1 1 calc R . .
H12B H 0.6417 0.8780 0.4215 0.202 Uiso 1 1 calc R . .
H12C H 0.4790 0.8856 0.4194 0.202 Uiso 1 1 calc R . .
O1 O 0.4923(18) 0.9330(12) 0.6659(9) 0.257(7) Uiso 1 1 d . . .
C1 C 0.581(3) 0.879(2) 0.6826(16) 0.332(17) Uiso 1 1 d . . .

loop_
_atom_site_aniso_label
_atom_site_aniso_U_11
_atom_site_aniso_U_22
_atom_site_aniso_U_33
_atom_site_aniso_U_23
_atom_site_aniso_U_13
_atom_site_aniso_U_12
Mo2 0.1066(5) 0.0601(5) 0.0556(4) -0.0050(3) 0.0086(3) 0.0044(4)
C21 0.120(7) 0.067(6) 0.067(5) 0.005(5) 0.004(5) 0.001(5)
O21 0.142(6) 0.098(6) 0.089(5) 0.023(4) 0.002(4) 0.021(5)
C22 0.146(8) 0.078(7) 0.071(6) 0.025(5) 0.028(6) 0.030(6)
O22 0.191(7) 0.117(7) 0.096(5) 0.026(5) 0.071(5) 0.060(6)
C18 0.134(8) 0.091(9) 0.101(8) -0.036(7) 0.002(7) -0.017(7)
C19 0.138(8) 0.063(7) 0.121(9) -0.018(6) 0.035(7) -0.013(6)
C20 0.146(9) 0.096(9) 0.079(7) -0.026(6) -0.009(6) -0.002(7)
Cl1 0.0987(13) 0.0638(14) 0.0804(14) 0.0041(11) 0.0061(11) 0.0002(11)
Cl2 0.1131(15) 0.0659(14) 0.0640(12) -0.0056(10) 0.0149(10) -0.0003(11)
Cl3 0.1358(18) 0.0943(19) 0.0598(12) -0.0099(12) -0.0141(12) 0.0197(15)
Mo3 0.1089(5) 0.0602(5) 0.0575(4) -0.0021(3) 0.0034(3) 0.0117(4)
C23 0.149(11) 0.070(9) 0.31(2) 0.009(11) 0.113(13) 0.038(8)
O23 0.256(14) 0.147(11) 0.195(13) 0.001(9) 0.046(11) 0.035(10)
C24 0.165(10) 0.063(7) 0.082(7) -0.003(6) -0.007(7) 0.044(7)
O24 0.234(9) 0.106(7) 0.094(6) -0.042(5) -0.045(6) 0.056(6)
C25 0.46(3) 0.105(11) 0.071(8) 0.012(7) -0.033(13) 0.135(16)
C26 0.229(17) 0.165(16) 0.083(8) 0.017(9) 0.011(9) 0.127(14)
C27 0.159(12) 0.126(14) 0.26(2) 0.031(15) 0.074(14) 0.038(10)
Mo1 0.1093(5) 0.0969(7) 0.0496(4) -0.0062(4) 0.0048(3) -0.0220(4)
C2 0.111(8) 0.28(2) 0.063(7) 0.022(9) -0.007(6) -0.040(10)
O2 0.150(7) 0.50(2) 0.056(5) 0.059(9) -0.009(5) -0.061(11)
C3 0.169(13) 0.194(17) 0.143(13) -0.017(12) 0.029(10) -0.075(12)
C5 0.122(9) 0.213(19) 0.138(12) 0.012(12) 0.002(8) -0.082(11)
P1 0.1099(15) 0.0810(18) 0.0527(12) -0.0005(11) 0.0074(11) -0.0017(13)
C10 0.147(10) 0.142(11) 0.083(7) -0.020(7) 0.036(7) 0.001(8)
C14 0.143(8) 0.098(8) 0.078(7) 0.008(6) -0.008(6) 0.013(7)
C7 0.120(7) 0.087(8) 0.074(6) 0.009(5) -0.001(5) -0.019(6)
P2 0.1272(19) 0.0636(17) 0.0931(18) 0.0110(14) 0.0216(15) -0.0017(14)
C8 0.144(10) 0.102(10) 0.238(17) 0.101(11) 0.037(10) 0.027(8)
C9 0.184(11) 0.090(9) 0.110(9) -0.040(7) 0.039(8) -0.025(8)
N1 0.125(6) 0.073(5) 0.069(5) 0.007(4) 0.013(4) -0.012(4)
C11 0.109(7) 0.101(9) 0.071(6) 0.015(6) 0.005(5) -0.016(6)
C12 0.119(8) 0.214(15) 0.070(6) 0.050(8) -0.002(6) -0.029(8)

loop_
_atom_type_symbol
_atom_type_description
_atom_type_scat_dispersion_real
_atom_type_scat_dispersion_imag
_atom_type_scat_source
C C 0.0181 0.0091 'International Tables Vol C Tables 4.2.6.8 and 6.1.1.4'
H H 0.0000 0.0000 'International Tables Vol C Tables 4.2.6.8 and 6.1.1.4'
Cl Cl 0.3639 0.7018 'International Tables Vol C Tables 4.2.6.8 and 6.1.1.4'
Mo Mo -0.0483 2.7339 'International Tables Vol C Tables 4.2.6.8 and 6.1.1.4'
O O 0.0492 0.0322 'International Tables Vol C Tables 4.2.6.8 and 6.1.1.4'
P P 0.2955 0.4335 'International Tables Vol C Tables 4.2.6.8 and 6.1.1.4'
N N 0.0311 0.0180 'International Tables Vol C Tables 4.2.6.8 and 6.1.1.4'

loop_
_geom_angle_atom_site_label_1
_geom_angle_atom_site_label_2
_geom_angle_atom_site_label_3
_geom_angle
_geom_angle_site_symmetry_1
_geom_angle_site_symmetry_3
_geom_angle_publ_flag
C21 Mo2 C22 80.3(4) . . ?
C21 Mo2 C18 104.5(5) . . ?
C22 Mo2 C18 103.3(5) . . ?
C21 Mo2 C20 108.3(4) . . ?
C22 Mo2 C20 68.6(4) . . ?
C18 Mo2 C20 36.4(4) . . ?
C21 Mo2 C19 70.4(4) . . ?
C22 Mo2 C19 108.2(4) . . ?
C18 Mo2 C19 36.2(4) . . ?
C20 Mo2 C19 62.0(4) . . ?
C21 Mo2 Cl1 89.9(3) . . ?
C22 Mo2 Cl1 90.0(4) . . ?
C18 Mo2 Cl1 161.7(3) . . ?
C20 Mo2 Cl1 148.3(3) . . ?
C19 Mo2 Cl1 149.7(3) . . ?
C21 Mo2 Cl3 168.2(3) . . ?
C22 Mo2 Cl3 100.1(3) . . ?
C18 Mo2 Cl3 86.9(4) . . ?
C20 Mo2 Cl3 82.6(3) . . ?
C19 Mo2 Cl3 120.1(3) . . ?
Cl1 Mo2 Cl3 78.29(8) . . ?
C21 Mo2 Cl2 98.9(3) . . ?
C22 Mo2 Cl2 168.0(4) . . ?
C18 Mo2 Cl2 88.6(3) . . ?
C20 Mo2 Cl2 122.5(3) . . ?
C19 Mo2 Cl2 82.5(3) . . ?
Cl1 Mo2 Cl2 77.96(8) . . ?
Cl3 Mo2 Cl2 78.22(8) . . ?
O21 C21 Mo2 175.3(9) . . ?
O22 C22 Mo2 175.6(10) . . ?
C19 C18 C20 115.6(12) . . ?
C19 C18 Mo2 76.8(6) . . ?
C20 C18 Mo2 76.3(7) . . ?
C19 C18 H18 122.2 . . ?
C20 C18 H18 122.2 . . ?
Mo2 C18 H18 115.9 . . ?
C18 C19 Mo2 67.0(6) . . ?
C18 C19 H19A 117.0 . . ?
Mo2 C19 H19A 117.0 . . ?
C18 C19 H19B 117.0 . . ?
Mo2 C19 H19B 117.0 . . ?
H19A C19 H19B 114.0 . . ?
C18 C20 Mo2 67.3(6) . . ?
C18 C20 H20A 117.0 . . ?
Mo2 C20 H20A 117.0 . . ?
C18 C20 H20B 117.0 . . ?
Mo2 C20 H20B 117.0 . . ?
H20A C20 H20B 114.0 . . ?
Mo2 Cl1 Mo3 87.28(7) . . ?
Mo3 Cl2 Mo2 86.38(7) . . ?
Mo3 Cl3 Mo2 85.78(7) . . ?
C23 Mo3 C24 83.5(7) . . ?
C23 Mo3 C26 103.1(6) . . ?
C24 Mo3 C26 100.7(5) . . ?
C23 Mo3 C25 66.5(7) . . ?
C24 Mo3 C25 106.3(4) . . ?
C26 Mo3 C25 38.3(3) . . ?
C23 Mo3 C27 110.2(6) . . ?
C24 Mo3 C27 67.5(5) . . ?
C26 Mo3 C27 35.5(3) . . ?
C25 Mo3 C27 63.8(4) . . ?
C23 Mo3 Cl2 89.2(5) . . ?
C24 Mo3 Cl2 92.4(3) . . ?
C26 Mo3 Cl2 162.9(3) . . ?
C25 Mo3 Cl2 146.6(4) . . ?
C27 Mo3 Cl2 149.4(4) . . ?
C23 Mo3 Cl1 167.3(5) . . ?
C24 Mo3 Cl1 96.7(3) . . ?
C26 Mo3 Cl1 89.4(3) . . ?
C25 Mo3 Cl1 125.1(4) . . ?
C27 Mo3 Cl1 81.4(3) . . ?
Cl2 Mo3 Cl1 78.13(7) . . ?
C23 Mo3 Cl3 100.5(6) . . ?
C24 Mo3 Cl3 170.7(3) . . ?
C26 Mo3 Cl3 86.7(4) . . ?
C25 Mo3 Cl3 83.0(3) . . ?
C27 Mo3 Cl3 118.1(4) . . ?
Cl2 Mo3 Cl3 79.29(8) . . ?
Cl1 Mo3 Cl3 77.52(8) . . ?
O23 C23 Mo3 164(2) . . ?
O24 C24 Mo3 177.2(12) . . ?
C26 C25 Mo3 66.1(7) . . ?
C26 C25 H25A 117.1 . . ?
Mo3 C25 H25A 117.1 . . ?
C26 C25 H25B 117.1 . . ?
Mo3 C25 H25B 117.1 . . ?
H25A C25 H25B 114.1 . . ?
C27 C26 C25 118.6(9) . . ?
C27 C26 Mo3 79.3(10) . . ?
C25 C26 Mo3 75.6(8) . . ?
C27 C26 H26 120.7 . . ?
C25 C26 H26 120.7 . . ?
Mo3 C26 H26 115.1 . . ?
C26 C27 Mo3 65.2(9) . . ?
C26 C27 H27A 117.2 . . ?
Mo3 C27 H27A 117.2 . . ?
C26 C27 H27B 117.2 . . ?
Mo3 C27 H27B 117.2 . . ?
H27A C27 H27B 114.3 . . ?
C2 Mo1 C1 80.0(11) . . ?
C2 Mo1 N1 178.5(4) . . ?
C1 Mo1 N1 100.3(11) . . ?
C2 Mo1 C5 98.0(5) . . ?
C1 Mo1 C5 60.3(10) . . ?
N1 Mo1 C5 83.4(4) . . ?
C2 Mo1 C4 84.7(6) . . ?
C1 Mo1 C4 89.4(10) . . ?
N1 Mo1 C4 96.8(6) . . ?
C5 Mo1 C4 35.2(3) . . ?
C2 Mo1 C3 94.8(6) . . ?
C1 Mo1 C3 123.0(10) . . ?
N1 Mo1 C3 86.3(5) . . ?
C5 Mo1 C3 64.6(3) . . ?
C4 Mo1 C3 33.8(3) . . ?
C2 Mo1 P1 86.8(4) . . ?
C1 Mo1 P1 90.3(10) . . ?
N1 Mo1 P1 91.7(2) . . ?
C5 Mo1 P1 148.4(4) . . ?
C4 Mo1 P1 171.4(5) . . ?
C3 Mo1 P1 146.5(3) . . ?
C2 Mo1 P2 87.8(5) . . ?
C1 Mo1 P2 154.4(10) . . ?
N1 Mo1 P2 91.4(2) . . ?
C5 Mo1 P2 144.5(4) . . ?
C4 Mo1 P2 111.9(4) . . ?
C3 Mo1 P2 80.1(3) . . ?
P1 Mo1 P2 66.48(9) . . ?
O2 C2 Mo1 176.5(12) . . ?
C3 C4 C5 126.8(13) . . ?
C3 C4 Mo1 73.8(10) . . ?
C5 C4 Mo1 69.0(9) . . ?
C3 C4 H4 116.6 . . ?
C5 C4 H4 116.6 . . ?
Mo1 C4 H4 135.4 . . ?
C4 C3 Mo1 72.3(10) . . ?
C4 C3 H3A 116.3 . . ?
Mo1 C3 H3A 116.3 . . ?
C4 C3 H3B 116.3 . . ?
Mo1 C3 H3B 116.3 . . ?
H3A C3 H3B 113.3 . . ?
C4 C5 Mo1 75.9(10) . . ?
C4 C5 H5A 115.9 . . ?
Mo1 C5 H5A 115.9 . . ?
C4 C5 H5B 115.9 . . ?
Mo1 C5 H5B 115.9 . . ?
H5A C5 H5B 112.9 . . ?
C7 P1 C10 106.8(5) . . ?
C7 P1 C14 105.8(5) . . ?
C10 P1 C14 104.0(6) . . ?
C7 P1 Mo1 95.9(3) . . ?
C10 P1 Mo1 121.7(4) . . ?
C14 P1 Mo1 120.4(4) . . ?
P1 C10 H10A 109.5 . . ?
P1 C10 H10B 109.5 . . ?
H10A C10 H10B 109.5 . . ?
P1 C10 H10C 109.5 . . ?
H10A C10 H10C 109.5 . . ?
H10B C10 H10C 109.5 . . ?
P1 C14 H14A 109.5 . . ?
P1 C14 H14B 109.5 . . ?
H14A C14 H14B 109.5 . . ?
P1 C14 H14C 109.5 . . ?
H14A C14 H14C 109.5 . . ?
H14B C14 H14C 109.5 . . ?
P2 C7 P1 97.4(5) . . ?
P2 C7 H7A 112.3 . . ?
P1 C7 H7A 112.3 . . ?
P2 C7 H7B 112.3 . . ?
P1 C7 H7B 112.3 . . ?
H7A C7 H7B 109.9 . . ?
C7 P2 C8 106.5(5) . . ?
C7 P2 C9 105.0(5) . . ?
C8 P2 C9 105.4(7) . . ?
C7 P2 Mo1 96.0(4) . . ?
C8 P2 Mo1 122.2(5) . . ?
C9 P2 Mo1 119.2(4) . . ?
P2 C8 H8A 109.5 . . ?
P2 C8 H8B 109.5 . . ?
H8A C8 H8B 109.5 . . ?
P2 C8 H8C 109.5 . . ?
H8A C8 H8C 109.5 . . ?
H8B C8 H8C 109.5 . . ?
P2 C9 H9A 109.5 . . ?
P2 C9 H9B 109.5 . . ?
H9A C9 H9B 109.5 . . ?
P2 C9 H9C 109.5 . . ?
H9A C9 H9C 109.5 . . ?
H9B C9 H9C 109.5 . . ?
C11 N1 Mo1 176.9(9) . . ?
N1 C11 C12 178.2(12) . . ?
C11 C12 H12A 109.5 . . ?
C11 C12 H12B 109.5 . . ?
H12A C12 H12B 109.5 . . ?
C11 C12 H12C 109.5 . . ?
H12A C12 H12C 109.5 . . ?
H12B C12 H12C 109.5 . . ?
O1 C1 Mo1 121(2) . . ?

loop_
_geom_bond_atom_site_label_1
_geom_bond_atom_site_label_2
_geom_bond_distance
_geom_bond_site_symmetry_2
_geom_bond_publ_flag
Mo2 C21 1.931(11) . ?
Mo2 C22 1.953(10) . ?
Mo2 C18 2.182(11) . ?
Mo2 C20 2.298(10) . ?
Mo2 C19 2.307(10) . ?
Mo2 Cl1 2.521(2) . ?
Mo2 Cl3 2.582(3) . ?
Mo2 Cl2 2.593(2) . ?
C21 O21 1.155(10) . ?
C22 O22 1.140(10) . ?
C18 C19 1.400(15) . ?
C18 C20 1.403(14) . ?
C18 H18 0.9300 . ?
C19 H19A 0.9700 . ?
C19 H19B 0.9700 . ?
C20 H20A 0.9700 . ?
C20 H20B 0.9700 . ?
Cl1 Mo3 2.568(2) . ?
Cl2 Mo3 2.538(2) . ?
Cl3 Mo3 2.578(2) . ?
Mo3 C23 1.920(13) . ?
Mo3 C24 1.924(11) . ?
Mo3 C26 2.140(16) . ?
Mo3 C25 2.267(11) . ?
Mo3 C27 2.316(15) . ?
C23 O23 1.070(15) . ?
C24 O24 1.151(12) . ?
C25 C26 1.450(9) . ?
C25 H25A 0.9700 . ?
C25 H25B 0.9700 . ?
C26 C27 1.367(9) . ?
C26 H26 0.9300 . ?
C27 H27A 0.9700 . ?
C27 H27B 0.9700 . ?
Mo1 C2 1.919(12) . ?
Mo1 C1 1.97(4) . ?
Mo1 N1 2.224(8) . ?
Mo1 C5 2.254(11) . ?
Mo1 C4 2.34(2) . ?
Mo1 C3 2.361(15) . ?
Mo1 P1 2.463(3) . ?
Mo1 P2 2.464(3) . ?
C2 O2 1.168(13) . ?
C4 C3 1.368(10) . ?
C4 C5 1.390(10) . ?
C4 H4 0.9300 . ?
C3 H3A 0.9700 . ?
C3 H3B 0.9700 . ?
C5 H5A 0.9700 . ?
C5 H5B 0.9700 . ?
P1 C7 1.799(11) . ?
P1 C10 1.806(10) . ?
P1 C14 1.810(10) . ?
C10 H10A 0.9600 . ?
C10 H10B 0.9600 . ?
C10 H10C 0.9600 . ?
C14 H14A 0.9600 . ?
C14 H14B 0.9600 . ?
C14 H14C 0.9600 . ?
C7 P2 1.795(10) . ?
C7 H7A 0.9700 . ?
C7 H7B 0.9700 . ?
P2 C8 1.805(11) . ?
P2 C9 1.858(11) . ?
C8 H8A 0.9600 . ?
C8 H8B 0.9600 . ?
C8 H8C 0.9600 . ?
C9 H9A 0.9600 . ?
C9 H9B 0.9600 . ?
C9 H9C 0.9600 . ?
N1 C11 1.131(11) . ?
C11 C12 1.467(13) . ?
C12 H12A 0.9600 . ?
C12 H12B 0.9600 . ?
C12 H12C 0.9600 . ?
O1 C1 1.26(3) . ?

loop_
_geom_torsion_atom_site_label_1
_geom_torsion_atom_site_label_2
_geom_torsion_atom_site_label_3
_geom_torsion_atom_site_label_4
_geom_torsion
_geom_torsion_site_symmetry_1
_geom_torsion_site_symmetry_2
_geom_torsion_site_symmetry_3
_geom_torsion_site_symmetry_4
_geom_torsion_publ_flag
C22 Mo2 C21 O21 24(11) . . . . ?
C18 Mo2 C21 O21 125(11) . . . . ?
C20 Mo2 C21 O21 87(11) . . . . ?
C19 Mo2 C21 O21 137(11) . . . . ?
Cl1 Mo2 C21 O21 -67(11) . . . . ?
Cl3 Mo2 C21 O21 -69(12) . . . . ?
Cl2 Mo2 C21 O21 -144(11) . . . . ?
C21 Mo2 C22 O22 -29(13) . . . . ?
C18 Mo2 C22 O22 -131(13) . . . . ?
C20 Mo2 C22 O22 -143(13) . . . . ?
C19 Mo2 C22 O22 -94(13) . . . . ?
Cl1 Mo2 C22 O22 61(13) . . . . ?
Cl3 Mo2 C22 O22 139(13) . . . . ?
Cl2 Mo2 C22 O22 58(13) . . . . ?
C21 Mo2 C18 C19 19.7(8) . . . . ?
C22 Mo2 C18 C19 102.9(7) . . . . ?
C20 Mo2 C18 C19 120.9(11) . . . . ?
Cl1 Mo2 C18 C19 -121.5(11) . . . . ?
Cl3 Mo2 C18 C19 -157.5(7) . . . . ?
Cl2 Mo2 C18 C19 -79.2(7) . . . . ?
C21 Mo2 C18 C20 -101.3(8) . . . . ?
C22 Mo2 C18 C20 -18.1(8) . . . . ?
C19 Mo2 C18 C20 -120.9(11) . . . . ?
Cl1 Mo2 C18 C20 117.5(10) . . . . ?
Cl3 Mo2 C18 C20 81.6(7) . . . . ?
Cl2 Mo2 C18 C20 159.9(7) . . . . ?
C20 C18 C19 Mo2 67.6(9) . . . . ?
C21 Mo2 C19 C18 -159.8(8) . . . . ?
C22 Mo2 C19 C18 -87.6(8) . . . . ?
C20 Mo2 C19 C18 -35.2(7) . . . . ?
Cl1 Mo2 C19 C18 148.0(6) . . . . ?
Cl3 Mo2 C19 C18 26.3(8) . . . . ?
Cl2 Mo2 C19 C18 97.9(7) . . . . ?
C19 C18 C20 Mo2 -67.8(9) . . . . ?
C21 Mo2 C20 C18 89.8(8) . . . . ?
C22 Mo2 C20 C18 161.1(9) . . . . ?
C19 Mo2 C20 C18 35.0(7) . . . . ?
Cl1 Mo2 C20 C18 -148.0(7) . . . . ?
Cl3 Mo2 C20 C18 -95.0(8) . . . . ?
Cl2 Mo2 C20 C18 -24.0(9) . . . . ?
C21 Mo2 Cl1 Mo3 -138.8(3) . . . . ?
C22 Mo2 Cl1 Mo3 141.0(3) . . . . ?
C18 Mo2 Cl1 Mo3 3.9(11) . . . . ?
C20 Mo2 Cl1 Mo3 94.7(6) . . . . ?
C19 Mo2 Cl1 Mo3 -90.6(6) . . . . ?
Cl3 Mo2 Cl1 Mo3 40.66(7) . . . . ?
Cl2 Mo2 Cl1 Mo3 -39.61(7) . . . . ?
C21 Mo2 Cl2 Mo3 128.2(3) . . . . ?
C22 Mo2 Cl2 Mo3 43.1(13) . . . . ?
C18 Mo2 Cl2 Mo3 -127.3(4) . . . . ?
C20 Mo2 Cl2 Mo3 -113.3(4) . . . . ?
C19 Mo2 Cl2 Mo3 -163.1(3) . . . . ?
Cl1 Mo2 Cl2 Mo3 40.21(7) . . . . ?
Cl3 Mo2 Cl2 Mo3 -40.15(8) . . . . ?
C21 Mo2 Cl3 Mo3 -37.7(14) . . . . ?
C22 Mo2 Cl3 Mo3 -128.4(4) . . . . ?
C18 Mo2 Cl3 Mo3 128.6(3) . . . . ?
C20 Mo2 Cl3 Mo3 164.9(3) . . . . ?
C19 Mo2 Cl3 Mo3 113.5(3) . . . . ?
Cl1 Mo2 Cl3 Mo3 -40.53(7) . . . . ?
Cl2 Mo2 Cl3 Mo3 39.43(8) . . . . ?
Mo2 Cl2 Mo3 C23 140.9(7) . . . . ?
Mo2 Cl2 Mo3 C24 -135.7(3) . . . . ?
Mo2 Cl2 Mo3 C26 4.6(14) . . . . ?
Mo2 Cl2 Mo3 C25 99.2(7) . . . . ?
Mo2 Cl2 Mo3 C27 -88.5(7) . . . . ?
Mo2 Cl2 Mo3 Cl1 -39.31(7) . . . . ?
Mo2 Cl2 Mo3 Cl3 40.04(8) . . . . ?
Mo2 Cl1 Mo3 C23 41(3) . . . . ?
Mo2 Cl1 Mo3 C24 131.7(4) . . . . ?
Mo2 Cl1 Mo3 C26 -127.6(4) . . . . ?
Mo2 Cl1 Mo3 C25 -112.9(4) . . . . ?
Mo2 Cl1 Mo3 C27 -162.3(4) . . . . ?
Mo2 Cl1 Mo3 Cl2 40.62(7) . . . . ?
Mo2 Cl1 Mo3 Cl3 -40.87(8) . . . . ?
Mo2 Cl3 Mo3 C23 -127.4(5) . . . . ?
Mo2 Cl3 Mo3 C24 -13(2) . . . . ?
Mo2 Cl3 Mo3 C26 129.9(4) . . . . ?
Mo2 Cl3 Mo3 C25 168.2(4) . . . . ?
Mo2 Cl3 Mo3 C27 112.9(4) . . . . ?
Mo2 Cl3 Mo3 Cl2 -40.28(8) . . . . ?
Mo2 Cl3 Mo3 Cl1 39.79(7) . . . . ?
C24 Mo3 C23 O23 -23(6) . . . . ?
C26 Mo3 C23 O23 -123(6) . . . . ?
C25 Mo3 C23 O23 -134(6) . . . . ?
C27 Mo3 C23 O23 -87(6) . . . . ?
Cl2 Mo3 C23 O23 69(6) . . . . ?
Cl1 Mo3 C23 O23 68(7) . . . . ?
Cl3 Mo3 C23 O23 148(6) . . . . ?
C23 Mo3 C24 O24 29(19) . . . . ?
C26 Mo3 C24 O24 131(19) . . . . ?
C25 Mo3 C24 O24 92(19) . . . . ?
C27 Mo3 C24 O24 144(19) . . . . ?
Cl2 Mo3 C24 O24 -60(19) . . . . ?
Cl1 Mo3 C24 O24 -139(19) . . . . ?
Cl3 Mo3 C24 O24 -87(19) . . . . ?
C23 Mo3 C25 C26 161.9(10) . . . . ?
C24 Mo3 C25 C26 86.7(8) . . . . ?
C27 Mo3 C25 C26 32.6(6) . . . . ?
Cl2 Mo3 C25 C26 -151.7(6) . . . . ?
Cl1 Mo3 C25 C26 -24.1(8) . . . . ?
Cl3 Mo3 C25 C26 -93.5(7) . . . . ?
Mo3 C25 C26 C27 -69.0(14) . . . . ?
C23 Mo3 C26 C27 106.4(10) . . . . ?
C24 Mo3 C26 C27 20.7(9) . . . . ?
C25 Mo3 C26 C27 123.5(10) . . . . ?
Cl2 Mo3 C26 C27 -118.8(13) . . . . ?
Cl1 Mo3 C26 C27 -76.0(7) . . . . ?
Cl3 Mo3 C26 C27 -153.6(8) . . . . ?
C23 Mo3 C26 C25 -17.0(10) . . . . ?
C24 Mo3 C26 C25 -102.8(8) . . . . ?
C27 Mo3 C26 C25 -123.5(10) . . . . ?
Cl2 Mo3 C26 C25 117.8(12) . . . . ?
Cl1 Mo3 C26 C25 160.5(7) . . . . ?
Cl3 Mo3 C26 C25 83.0(7) . . . . ?
C25 C26 C27 Mo3 67.0(13) . . . . ?
C23 Mo3 C27 C26 -84.4(11) . . . . ?
C24 Mo3 C27 C26 -158.0(9) . . . . ?
C25 Mo3 C27 C26 -35.2(7) . . . . ?
Cl2 Mo3 C27 C26 149.5(6) . . . . ?
Cl1 Mo3 C27 C26 101.1(8) . . . . ?
Cl3 Mo3 C27 C26 30.2(8) . . . . ?
C1 Mo1 C2 O2 124(29) . . . . ?
N1 Mo1 C2 O2 22(49) . . . . ?
C5 Mo1 C2 O2 -178(100) . . . . ?
C4 Mo1 C2 O2 -145(29) . . . . ?
C3 Mo1 C2 O2 -113(29) . . . . ?
P1 Mo1 C2 O2 33(29) . . . . ?
P2 Mo1 C2 O2 -33(29) . . . . ?
C2 Mo1 C4 C3 106.8(12) . . . . ?
C1 Mo1 C4 C3 -173.2(15) . . . . ?
N1 Mo1 C4 C3 -72.9(11) . . . . ?
C5 Mo1 C4 C3 -141.2(17) . . . . ?
P1 Mo1 C4 C3 98(3) . . . . ?
P2 Mo1 C4 C3 21.3(12) . . . . ?
C2 Mo1 C4 C5 -112.0(11) . . . . ?
C1 Mo1 C4 C5 -32.0(14) . . . . ?
N1 Mo1 C4 C5 68.3(10) . . . . ?
C3 Mo1 C4 C5 141.2(17) . . . . ?
P1 Mo1 C4 C5 -120(3) . . . . ?
P2 Mo1 C4 C5 162.5(8) . . . . ?
C5 C4 C3 Mo1 -47(2) . . . . ?
C2 Mo1 C3 C4 -73.1(12) . . . . ?
C1 Mo1 C3 C4 8.1(18) . . . . ?
N1 Mo1 C3 C4 108.0(11) . . . . ?
C5 Mo1 C3 C4 23.5(10) . . . . ?
P1 Mo1 C3 C4 -164.5(9) . . . . ?
P2 Mo1 C3 C4 -160.0(11) . . . . ?
C3 C4 C5 Mo1 49(2) . . . . ?
C2 Mo1 C5 C4 68.8(12) . . . . ?
C1 Mo1 C5 C4 142.4(17) . . . . ?
N1 Mo1 C5 C4 -111.8(11) . . . . ?
C3 Mo1 C5 C4 -22.7(10) . . . . ?
P1 Mo1 C5 C4 165.8(9) . . . . ?
P2 Mo1 C5 C4 -28.7(14) . . . . ?
C2 Mo1 P1 C7 -75.3(6) . . . . ?
C1 Mo1 P1 C7 -155.3(11) . . . . ?
N1 Mo1 P1 C7 104.4(4) . . . . ?
C5 Mo1 P1 C7 -175.4(8) . . . . ?
C4 Mo1 P1 C7 -67(3) . . . . ?
C3 Mo1 P1 C7 18.5(8) . . . . ?
P2 Mo1 P1 C7 13.7(3) . . . . ?
C2 Mo1 P1 C10 38.7(8) . . . . ?
C1 Mo1 P1 C10 -41.3(12) . . . . ?
N1 Mo1 P1 C10 -141.6(6) . . . . ?
C5 Mo1 P1 C10 -61.5(9) . . . . ?
C4 Mo1 P1 C10 47(3) . . . . ?
C3 Mo1 P1 C10 132.5(9) . . . . ?
P2 Mo1 P1 C10 127.6(5) . . . . ?
C2 Mo1 P1 C14 172.4(7) . . . . ?
C1 Mo1 P1 C14 92.5(11) . . . . ?
N1 Mo1 P1 C14 -7.9(5) . . . . ?
C5 Mo1 P1 C14 72.3(9) . . . . ?
C4 Mo1 P1 C14 -179(83) . . . . ?
C3 Mo1 P1 C14 -93.8(9) . . . . ?
P2 Mo1 P1 C14 -98.6(5) . . . . ?
C10 P1 C7 P2 -143.1(5) . . . . ?
C14 P1 C7 P2 106.5(5) . . . . ?
Mo1 P1 C7 P2 -17.4(4) . . . . ?
P1 C7 P2 C8 143.5(7) . . . . ?
P1 C7 P2 C9 -104.9(5) . . . . ?
P1 C7 P2 Mo1 17.4(4) . . . . ?
C2 Mo1 P2 C7 73.8(5) . . . . ?
C1 Mo1 P2 C7 13(2) . . . . ?
N1 Mo1 P2 C7 -104.9(4) . . . . ?
C5 Mo1 P2 C7 174.5(7) . . . . ?
C4 Mo1 P2 C7 157.2(6) . . . . ?
C3 Mo1 P2 C7 169.0(5) . . . . ?
P1 Mo1 P2 C7 -13.7(3) . . . . ?
C2 Mo1 P2 C8 -40.0(7) . . . . ?
C1 Mo1 P2 C8 -101(2) . . . . ?
N1 Mo1 P2 C8 141.2(6) . . . . ?
C5 Mo1 P2 C8 60.7(9) . . . . ?
C4 Mo1 P2 C8 43.3(8) . . . . ?
C3 Mo1 P2 C8 55.2(7) . . . . ?
P1 Mo1 P2 C8 -127.5(6) . . . . ?
C2 Mo1 P2 C9 -175.3(6) . . . . ?
C1 Mo1 P2 C9 124(2) . . . . ?
N1 Mo1 P2 C9 5.9(5) . . . . ?
C5 Mo1 P2 C9 -74.7(8) . . . . ?
C4 Mo1 P2 C9 -92.0(8) . . . . ?
C3 Mo1 P2 C9 -80.1(6) . . . . ?
P1 Mo1 P2 C9 97.2(5) . . . . ?
C2 Mo1 N1 C11 121(26) . . . . ?
C1 Mo1 N1 C11 19(17) . . . . ?
C5 Mo1 N1 C11 -39(17) . . . . ?
C4 Mo1 N1 C11 -71(17) . . . . ?
C3 Mo1 N1 C11 -104(17) . . . . ?
P1 Mo1 N1 C11 110(17) . . . . ?
P2 Mo1 N1 C11 176(17) . . . . ?
Mo1 N1 C11 C12 24(58) . . . . ?
C2 Mo1 C1 O1 -127(3) . . . . ?
N1 Mo1 C1 O1 51(3) . . . . ?
C5 Mo1 C1 O1 128(4) . . . . ?
C4 Mo1 C1 O1 148(3) . . . . ?
C3 Mo1 C1 O1 144(3) . . . . ?
P1 Mo1 C1 O1 -40(3) . . . . ?
P2 Mo1 C1 O1 -65(4) . . . . ?
